data_2310324
loop_
_publ_author_name
'Wong Chihsiang'
'Chieh Chung'
'Lee Tseng-Yuh'

_publ_section_title
;
 The crystal structure of Na2 Cd11
;
_journal_name_full 'Acta Crystallographica (1,1948-23,1967)'
_journal_page_first 849
_journal_page_last 852
_journal_volume 19
_journal_year 1965
_chemical_formula_sum 'Cd11 Na2'
_space_group_IT_number 200
_symmetry_space_group_name_Hall '-P 2 2 3'
_symmetry_space_group_name_H-M 'P m -3'
_cell_angle_alpha 90
_cell_angle_beta 90
_cell_angle_gamma 90
_cell_formula_units_Z 3
_cell_length_a 9.605
_cell_length_b 9.605
_cell_length_c 9.605
_cell_volume 886.119
_citation_journal_id_ASTM ACCRA9
_cod_data_source_file WongChihsiang_ACCRA9_1965_666.cif
_cod_data_source_block Cd11Na2
_cod_database_code 2310324

loop_
_symmetry_equiv_pos_as_xyz
x,y,z
-x,-y,z
x,-y,-z
-x,y,-z
z,x,y
-z,-x,y
z,-x,-y
-z,x,-y
y,z,x
y,-z,-x
-y,z,-x
-y,-z,x
-x,-y,-z
x,y,-z
-x,y,z
x,-y,z
-z,-x,-y
z,x,-y
-z,x,y
z,-x,y
-y,-z,-x
-y,z,x
y,-z,x
y,z,-x

loop_
_atom_site_label
_atom_site_type_symbol
_atom_site_fract_x
_atom_site_fract_y
_atom_site_fract_z
_atom_site_occupancy
_atom_site_U_iso_or_equiv
Na1 Na 0.3105 0 0 1 0.0
Cd5 Cd 0.5 0.2344 0.3426 1 0.0
Cd2 Cd 0.2318 0 0 1 0.0
Cd1 Cd 0.5 0.5 0.5 1 0.0
Cd3 Cd 0.1614 0.5 0 1 0.0
Cd4 Cd 0.2184 0.2184 0.2184 1 0.0
